data_7245808
loop_
_publ_author_name
'Yuan, Shang-Wei'
'Shan, Pei-Hui'
'Yang, Mao Xia'
'Ma, PeiHua'
'Prior, Timothy J.'
'Redshaw, Carl'
'Wei, Gang'
'Tao, Zhu'
'Xiao, Xin'

_publ_section_title
;
 Host-guest inclusion complexes formed between a symmetrical
 tetrasubstituted cucurbit[6]uril and glycine
;
_journal_name_full CrystEngComm
_journal_paper_doi 10.1039/D2CE01308H
_journal_year 2022
_chemical_formula_moiety 'C40 H54 Ca N24 O17, 3(Cl), C2 H6 N O2, 16[H2O]'
_chemical_formula_sum 'C42 H92 Ca Cl3 N25 O35'
_chemical_formula_weight 1653.83
_space_group_crystal_system triclinic
_space_group_IT_number 2
_space_group_name_Hall '-P 1'
_space_group_name_H-M_alt 'P -1'
_atom_sites_solution_hydrogens mixed
_atom_sites_solution_primary dual
_audit_creation_date 2022-07-25
_audit_creation_method
;
Olex2 1.5
(compiled 2022.04.07 svn.rca3783a0 for OlexSys, GUI svn.r6498)
;
_audit_update_record
;
2022-07-25 deposited with the CCDC.	2022-11-10 downloaded from the CCDC.
;
_cell_angle_alpha 72.765(7)
_cell_angle_beta 76.725(7)
_cell_angle_gamma 68.800(7)
_cell_formula_units_Z 2
_cell_length_a 13.001(4)
_cell_length_b 14.691(4)
_cell_length_c 21.030(6)
_cell_measurement_reflns_used 7767
_cell_measurement_temperature 296.15
_cell_measurement_theta_max 22.536
_cell_measurement_theta_min 2.312
_cell_volume 3542.7(18)
_computing_cell_refinement 'SAINT v8.37A (Bruker, 2015)'
_computing_data_reduction 'SAINT v8.37A (Bruker, 2015)'
_computing_molecular_graphics 'Olex2 1.5 (Dolomanov et al., 2009)'
_computing_publication_material 'Olex2 1.5 (Dolomanov et al., 2009)'
_computing_structure_refinement 'SHELXL 2018/3 (Sheldrick, 2015)'
_computing_structure_solution 'SHELXT 2014/5 (Sheldrick, 2014)'
_diffrn_ambient_temperature 296.15
_diffrn_detector_area_resol_mean 7.9
_diffrn_detector_type 'CCD area detector'
_diffrn_measured_fraction_theta_full 0.999
_diffrn_measured_fraction_theta_max 0.999
_diffrn_measurement_device 'three-circle diffractometer'
_diffrn_measurement_device_type 'Bruker SMART APEX2 area detector'
_diffrn_measurement_method '\w and \f scans'
_diffrn_radiation_type MoK\a
_diffrn_radiation_wavelength 0.71073
_diffrn_reflns_av_R_equivalents 0.0521
_diffrn_reflns_av_unetI/netI 0.0522
_diffrn_reflns_Laue_measured_fraction_full 0.999
_diffrn_reflns_Laue_measured_fraction_max 0.999
_diffrn_reflns_limit_h_max 15
_diffrn_reflns_limit_h_min -15
_diffrn_reflns_limit_k_max 17
_diffrn_reflns_limit_k_min -17
_diffrn_reflns_limit_l_max 25
_diffrn_reflns_limit_l_min -25
_diffrn_reflns_number 44481
_diffrn_reflns_point_group_measured_fraction_full 0.999
_diffrn_reflns_point_group_measured_fraction_max 0.999
_diffrn_reflns_theta_full 25.027
_diffrn_reflns_theta_max 25.027
_diffrn_reflns_theta_min 1.628
_exptl_absorpt_coefficient_mu 0.310
_exptl_absorpt_correction_T_max 0.7457
_exptl_absorpt_correction_T_min 0.6700
_exptl_absorpt_correction_type multi-scan
_exptl_absorpt_process_details
;
SADABS-2016/2 (Bruker,2016/2) was used for absorption correction.
wR2(int) was 0.1263 before and 0.0717 after correction.
The Ratio of minimum to maximum transmission is 0.8985.
The \l/2 correction factor is Not present.
;
_exptl_crystal_colour colourless
_exptl_crystal_colour_primary colourless
_exptl_crystal_density_diffrn 1.550
_exptl_crystal_description block
_exptl_crystal_F_000 1740
_exptl_crystal_size_max 0.17
_exptl_crystal_size_mid 0.16
_exptl_crystal_size_min 0.14
_refine_diff_density_max 0.484
_refine_diff_density_min -0.593
_refine_diff_density_rms 0.063
_refine_ls_extinction_method none
_refine_ls_goodness_of_fit_ref 1.040
_refine_ls_hydrogen_treatment constr
_refine_ls_matrix_type full
_refine_ls_number_parameters 822
_refine_ls_number_reflns 12511
_refine_ls_number_restraints 0
_refine_ls_restrained_S_all 1.040
_refine_ls_R_factor_all 0.0983
_refine_ls_R_factor_gt 0.0698
_refine_ls_shift/su_max 0.000
_refine_ls_shift/su_mean 0.000
_refine_ls_structure_factor_coef Fsqd
_refine_ls_weighting_details 'w=1/[\s^2^(Fo^2^)+(0.0909P)^2^+4.2694P] where P=(Fo^2^+2Fc^2^)/3'
_refine_ls_weighting_scheme calc
_refine_ls_wR_factor_gt 0.1809
_refine_ls_wR_factor_ref 0.1972
_reflns_Friedel_coverage 0.000
_reflns_number_gt 8467
_reflns_number_total 12511
_reflns_threshold_expression 'I > 2\s(I)'
_cod_data_source_file d2ce01308h2.cif
_cod_data_source_block complex2
_cod_original_cell_volume 3542.8(18)
_cod_database_code 7245808
_shelx_shelxl_version_number 2018/3
_shelx_space_group_comment
;
The symmetry employed for this shelxl refinement is uniquely defined
by the following loop, which should always be used as a source of
symmetry information in preference to the above space-group names.
They are only intended as comments.
;
_shelx_estimated_absorpt_t_max 0.958
_shelx_estimated_absorpt_t_min 0.949
_olex2_refinement_description
;
1. Fixed Uiso
 At 1.2 times of:
  All C(H) groups, All C(H,H) groups, All N(H,H,H) groups
 At 1.5 times of:
  All C(H,H,H) groups, All O(H) groups, All O(H,H) groups
2.a Rotating group:
 O1W(H1WA,H1WB), O2W(H2WA,H2WB), O3W(H3WA,H3WB), O4W(H4WA,H4WB), O5W(H5WA,H5WB)
2.b Ternary CH refined with riding coordinates:
 C2(H2), C3(H3), C8(H8), C9(H9), C22(H22), C23(H23), C28(H28), C29(H29)
2.c Secondary CH2 refined with riding coordinates:
 C5(H5A,H5B), C6(H6A,H6B), C11(H11A,H11B), C12(H12A,H12B), C19(H19A,H19B),
 C20(H20A,H20B), C25(H25A,H25B), C26(H26A,H26B), C31(H31A,H31B), C32(H32A,H32B),
  C39(H39A,H39B), C40(H40A,H40B), C42(H42A,H42B)
2.d Idealised Me refined as rotating group:
 C15(H15A,H15B,H15C), C17(H17A,H17B,H17C), C35(H35A,H35B,H35C), C37(H37A,H37B,
 H37C), N25(H25C,H25D,H25E)
2.e Idealised tetrahedral OH refined as rotating group:
 O14(H14)
;
_smtbx_masks_special_details
;
A solvent mask was calculated and 321 electrons were 
found in a volume of 950\%A^3^ in 1 void per unit cell. 
This is consistent with the presence of 
16[H2O] per Asymmetric Unit 
which account for 320 electrons 
per unit cell.
;
_smtbx_masks_void_probe_radius 1.2
_smtbx_masks_void_truncation_radius 1.2
_platon_squeeze_void_probe_radius 1.20
_olex2_submission_special_instructions 'No special instructions were received'

loop_
_space_group_symop_operation_xyz
'x, y, z'
'-x, -y, -z'

loop_
_atom_site_label
_atom_site_type_symbol
_atom_site_fract_x
_atom_site_fract_y
_atom_site_fract_z
_atom_site_U_iso_or_equiv
_atom_site_adp_type
_atom_site_occupancy
_atom_site_site_symmetry_order
_atom_site_calc_flag
_atom_site_refinement_flags_posn
_atom_site_refinement_flags_adp
_atom_site_refinement_flags_occupancy
_atom_site_disorder_assembly
_atom_site_disorder_group
Ca1 Ca 0.53962(6) 0.28664(6) 0.48515(4) 0.0367(2) Uani 1 1 d . . . . .
O1 O 0.5412(2) 0.26775(19) 0.37535(12) 0.0396(6) Uani 1 1 d . . . . .
O1W O 0.5899(3) 0.4711(3) 0.3968(2) 0.0865(12) Uani 1 1 d . . . . .
H1WA H 0.642245 0.487711 0.412849 0.130 Uiso 1 1 d R U . . .
H1WB H 0.527186 0.530599 0.396736 0.130 Uiso 1 1 d R U . . .
O2 O 0.7380(2) 0.2635(2) 0.44574(13) 0.0409(6) Uani 1 1 d . . . . .
O2W O 0.3830(2) 0.4180(2) 0.44428(14) 0.0576(8) Uani 1 1 d . . . . .
H2WA H 0.360144 0.452142 0.398709 0.086 Uiso 1 1 d R U . . .
H2WB H 0.333042 0.451161 0.479618 0.086 Uiso 1 1 d R U . . .
O3 O 0.7658(2) 0.4770(2) 0.46140(12) 0.0401(6) Uani 1 1 d . . . . .
O3W O 0.4218(4) 0.1840(4) 0.4982(2) 0.1134(17) Uani 1 1 d . . . . .
H3WA H 0.414650 0.133497 0.531059 0.170 Uiso 1 1 d R U . . .
H3WB H 0.377232 0.189926 0.471179 0.170 Uiso 1 1 d R U . . .
O4 O 0.5781(2) 0.6975(2) 0.40641(12) 0.0398(6) Uani 1 1 d . . . . .
O4W O 0.6388(3) 0.1269(2) 0.54883(16) 0.0741(10) Uani 1 1 d . . . . .
H4WA H 0.614806 0.068118 0.567745 0.111 Uiso 1 1 d R U . . .
H4WB H 0.712220 0.106422 0.561632 0.111 Uiso 1 1 d R U . . .
O5 O 0.3621(3) 0.6961(2) 0.32427(13) 0.0543(8) Uani 1 1 d . . . . .
O5W O 0.6069(2) 0.3698(2) 0.54442(14) 0.0523(7) Uani 1 1 d . . . . .
H5WA H 0.674541 0.377562 0.524230 0.078 Uiso 1 1 d R U . . .
H5WB H 0.622551 0.331762 0.586210 0.078 Uiso 1 1 d R U . . .
O6 O 0.3382(2) 0.4850(2) 0.31045(12) 0.0445(7) Uani 1 1 d . . . . .
O7 O 0.8201(2) 0.2923(2) 0.10329(14) 0.0550(8) Uani 1 1 d . . . . .
O8 O 1.0360(2) 0.2997(2) 0.18459(13) 0.0517(7) Uani 1 1 d . . . . .
O9 O 1.0661(2) 0.5033(2) 0.20375(12) 0.0439(7) Uani 1 1 d . . . . .
O10 O 0.8810(2) 0.7070(2) 0.13903(13) 0.0496(7) Uani 1 1 d . . . . .
O11 O 0.6671(2) 0.7125(2) 0.05860(15) 0.0565(8) Uani 1 1 d . . . . .
O12 O 0.6309(2) 0.5021(2) 0.04424(13) 0.0479(7) Uani 1 1 d . . . . .
N1 N 0.5439(2) 0.2581(2) 0.26702(13) 0.0320(7) Uani 1 1 d . . . . .
N2 N 0.6563(2) 0.2608(2) 0.15693(14) 0.0377(7) Uani 1 1 d . . . . .
N3 N 0.6922(2) 0.1673(2) 0.31908(14) 0.0347(7) Uani 1 1 d . . . . .
N4 N 0.8059(2) 0.1901(2) 0.20945(15) 0.0383(7) Uani 1 1 d . . . . .
N5 N 0.8405(2) 0.1651(2) 0.37172(15) 0.0353(7) Uani 1 1 d . . . . .
N6 N 0.9562(3) 0.1865(2) 0.26244(15) 0.0382(7) Uani 1 1 d . . . . .
N7 N 0.9219(2) 0.2508(2) 0.40357(15) 0.0355(7) Uani 1 1 d . . . . .
N8 N 1.0466(2) 0.2609(2) 0.29839(15) 0.0373(7) Uani 1 1 d . . . . .
N9 N 0.9464(2) 0.3995(2) 0.41889(14) 0.0329(7) Uani 1 1 d . . . . .
N10 N 1.0729(2) 0.4089(2) 0.31302(15) 0.0367(7) Uani 1 1 d . . . . .
N11 N 0.8871(2) 0.5656(2) 0.40166(14) 0.0330(7) Uani 1 1 d . . . . .
N12 N 1.0108(2) 0.5758(2) 0.29447(14) 0.0335(7) Uani 1 1 d . . . . .
N13 N 0.7474(2) 0.7178(2) 0.35244(13) 0.0330(7) Uani 1 1 d . . . . .
N14 N 0.8686(2) 0.7270(2) 0.24542(14) 0.0345(7) Uani 1 1 d . . . . .
N15 N 0.5981(2) 0.7986(2) 0.30005(14) 0.0332(7) Uani 1 1 d . . . . .
N16 N 0.7203(2) 0.8009(2) 0.19253(14) 0.0358(7) Uani 1 1 d . . . . .
N17 N 0.4531(2) 0.7979(2) 0.24450(14) 0.0353(7) Uani 1 1 d . . . . .
N18 N 0.5730(2) 0.8077(2) 0.13590(14) 0.0374(7) Uani 1 1 d . . . . .
N19 N 0.3604(2) 0.7235(2) 0.21098(13) 0.0335(7) Uani 1 1 d . . . . .
N20 N 0.4836(3) 0.7292(2) 0.10422(14) 0.0366(7) Uani 1 1 d . . . . .
N21 N 0.3314(2) 0.5739(2) 0.20001(14) 0.0336(7) Uani 1 1 d . . . . .
N22 N 0.4545(2) 0.5810(2) 0.09236(14) 0.0341(7) Uani 1 1 d . . . . .
N23 N 0.3966(2) 0.4077(2) 0.22169(14) 0.0342(7) Uani 1 1 d . . . . .
N24 N 0.5139(2) 0.4141(2) 0.11216(14) 0.0356(7) Uani 1 1 d . . . . .
C1 C 0.5887(3) 0.2344(2) 0.32511(17) 0.0301(8) Uani 1 1 d . . . . .
C2 C 0.6177(3) 0.2004(3) 0.21947(17) 0.0352(8) Uani 1 1 d . . . . .
H2 H 0.586085 0.153812 0.211973 0.042 Uiso 1 1 calc R U . . .
C3 C 0.7244(3) 0.1445(3) 0.25363(18) 0.0353(8) Uani 1 1 d . . . . .
H3 H 0.748223 0.072058 0.257113 0.042 Uiso 1 1 calc R U . . .
C4 C 0.7665(3) 0.2519(3) 0.15137(19) 0.0396(9) Uani 1 1 d . . . . .
C5 C 0.9244(3) 0.1487(3) 0.2155(2) 0.0412(9) Uani 1 1 d . . . . .
H5A H 0.966550 0.164690 0.171578 0.049 Uiso 1 1 calc R U . . .
H5B H 0.944402 0.076152 0.230267 0.049 Uiso 1 1 calc R U . . .
C6 C 0.7589(3) 0.1183(3) 0.37249(18) 0.0357(8) Uani 1 1 d . . . . .
H6A H 0.797609 0.049106 0.369761 0.043 Uiso 1 1 calc R U . . .
H6B H 0.710261 0.117509 0.415056 0.043 Uiso 1 1 calc R U . . .
C7 C 0.8245(3) 0.2296(3) 0.40989(17) 0.0318(8) Uani 1 1 d . . . . .
C8 C 0.9515(3) 0.1408(3) 0.33435(18) 0.0367(9) Uani 1 1 d . . . . .
H8 H 0.989660 0.068154 0.343449 0.044 Uiso 1 1 calc R U . . .
C9 C 1.0103(3) 0.1966(3) 0.35928(18) 0.0353(8) Uani 1 1 d . . . . .
H9 H 1.072917 0.149749 0.382898 0.042 Uiso 1 1 calc R U . . .
C10 C 1.0146(3) 0.2538(3) 0.24258(19) 0.0383(9) Uani 1 1 d . . . . .
C11 C 1.1235(3) 0.3136(3) 0.2948(2) 0.0413(9) Uani 1 1 d . . . . .
H11A H 1.178730 0.270984 0.324268 0.050 Uiso 1 1 calc R U . . .
H11B H 1.162136 0.324627 0.249323 0.050 Uiso 1 1 calc R U . . .
C12 C 0.9417(3) 0.2978(3) 0.44925(17) 0.0353(8) Uani 1 1 d . . . . .
H12A H 1.011426 0.256679 0.466270 0.042 Uiso 1 1 calc R U . . .
H12B H 0.882815 0.299812 0.487223 0.042 Uiso 1 1 calc R U . . .
C13 C 0.8585(3) 0.4799(3) 0.42898(16) 0.0310(8) Uani 1 1 d . . . . .
C14 C 1.0455(3) 0.4264(3) 0.38090(17) 0.0315(8) Uani 1 1 d . . . . .
C15 C 1.1444(3) 0.3733(3) 0.4200(2) 0.0461(10) Uani 1 1 d . . . . .
H15A H 1.207138 0.394049 0.395181 0.069 Uiso 1 1 calc R U . . .
H15B H 1.162893 0.301955 0.426775 0.069 Uiso 1 1 calc R U . . .
H15C H 1.125465 0.390388 0.462851 0.069 Uiso 1 1 calc R U . . .
C16 C 1.0028(3) 0.5448(3) 0.36760(17) 0.0316(8) Uani 1 1 d . . . . .
C17 C 1.0692(3) 0.5900(3) 0.39425(19) 0.0396(9) Uani 1 1 d . . . . .
H17A H 1.145915 0.569252 0.374828 0.059 Uiso 1 1 calc R U . . .
H17B H 1.063681 0.566974 0.442280 0.059 Uiso 1 1 calc R U . . .
H17C H 1.039487 0.661927 0.382313 0.059 Uiso 1 1 calc R U . . .
C18 C 1.0500(3) 0.4966(3) 0.26464(18) 0.0351(8) Uani 1 1 d . . . . .
C19 C 0.9851(3) 0.6786(3) 0.25384(18) 0.0379(9) Uani 1 1 d . . . . .
H19A H 1.007467 0.718081 0.274585 0.045 Uiso 1 1 calc R U . . .
H19B H 1.028996 0.678393 0.209814 0.045 Uiso 1 1 calc R U . . .
C20 C 0.8107(3) 0.6635(3) 0.40745(17) 0.0332(8) Uani 1 1 d . . . . .
H20A H 0.759229 0.655451 0.448568 0.040 Uiso 1 1 calc R U . . .
H20B H 0.852769 0.703657 0.411621 0.040 Uiso 1 1 calc R U . . .
C21 C 0.6352(3) 0.7337(3) 0.35773(16) 0.0307(8) Uani 1 1 d . . . . .
C22 C 0.7882(3) 0.7810(3) 0.29192(17) 0.0329(8) Uani 1 1 d . . . . .
H22 H 0.814853 0.828662 0.302356 0.039 Uiso 1 1 calc R U . . .
C23 C 0.6846(3) 0.8353(3) 0.25463(16) 0.0313(8) Uani 1 1 d . . . . .
H23 H 0.664721 0.908445 0.245921 0.038 Uiso 1 1 calc R U . . .
C24 C 0.8282(3) 0.7413(3) 0.18775(18) 0.0361(9) Uani 1 1 d . . . . .
C25 C 0.6606(3) 0.8482(3) 0.13461(17) 0.0377(9) Uani 1 1 d . . . . .
H25A H 0.713285 0.840125 0.094160 0.045 Uiso 1 1 calc R U . . .
H25B H 0.627822 0.919629 0.132407 0.045 Uiso 1 1 calc R U . . .
C26 C 0.4817(3) 0.8393(3) 0.29023(18) 0.0363(9) Uani 1 1 d . . . . .
H26A H 0.463044 0.911486 0.273096 0.044 Uiso 1 1 calc R U . . .
H26B H 0.436395 0.826923 0.333495 0.044 Uiso 1 1 calc R U . . .
C27 C 0.3901(3) 0.7344(3) 0.26580(18) 0.0343(8) Uani 1 1 d . . . . .
C28 C 0.4618(3) 0.8389(3) 0.17210(17) 0.0322(8) Uani 1 1 d . . . . .
H28 H 0.427747 0.912089 0.160756 0.039 Uiso 1 1 calc R U . . .
C29 C 0.3989(3) 0.7853(3) 0.14854(16) 0.0324(8) Uani 1 1 d . . . . .
H29 H 0.336660 0.833563 0.125197 0.039 Uiso 1 1 calc R U . . .
C30 C 0.5832(3) 0.7464(3) 0.09581(18) 0.0394(9) Uani 1 1 d . . . . .
C31 C 0.4593(3) 0.6814(3) 0.06080(17) 0.0395(9) Uani 1 1 d . . . . .
H31A H 0.388365 0.722616 0.045251 0.047 Uiso 1 1 calc R U . . .
H31B H 0.515950 0.678677 0.021695 0.047 Uiso 1 1 calc R U . . .
C32 C 0.2826(3) 0.6719(3) 0.21561(18) 0.0336(8) Uani 1 1 d . . . . .
H32A H 0.228466 0.713844 0.185282 0.040 Uiso 1 1 calc R U . . .
H32B H 0.242667 0.663795 0.260897 0.040 Uiso 1 1 calc R U . . .
C33 C 0.3557(3) 0.4884(3) 0.24978(17) 0.0330(8) Uani 1 1 d . . . . .
C34 C 0.3563(3) 0.5550(3) 0.13235(16) 0.0322(8) Uani 1 1 d . . . . .
C35 C 0.2550(3) 0.6059(3) 0.09492(19) 0.0399(9) Uani 1 1 d . . . . .
H35A H 0.193938 0.583357 0.120860 0.060 Uiso 1 1 calc R U . . .
H35B H 0.272781 0.588935 0.052113 0.060 Uiso 1 1 calc R U . . .
H35C H 0.234573 0.677381 0.088249 0.060 Uiso 1 1 calc R U . . .
C36 C 0.4001(3) 0.4352(3) 0.14829(16) 0.0318(8) Uani 1 1 d . . . . .
C37 C 0.3313(3) 0.3879(3) 0.12658(19) 0.0409(9) Uani 1 1 d . . . . .
H37A H 0.360807 0.316089 0.140251 0.061 Uiso 1 1 calc R U . . .
H37B H 0.334173 0.408076 0.078575 0.061 Uiso 1 1 calc R U . . .
H37C H 0.255385 0.409784 0.147220 0.061 Uiso 1 1 calc R U . . .
C38 C 0.5421(3) 0.4994(3) 0.07997(17) 0.0341(8) Uani 1 1 d . . . . .
C39 C 0.4255(3) 0.3062(3) 0.26319(18) 0.0358(8) Uani 1 1 d . . . . .
H39A H 0.399384 0.265685 0.245612 0.043 Uiso 1 1 calc R U . . .
H39B H 0.386486 0.307608 0.308299 0.043 Uiso 1 1 calc R U . . .
C40 C 0.5891(3) 0.3166(3) 0.10372(18) 0.0397(9) Uani 1 1 d . . . . .
H40A H 0.545635 0.276978 0.100444 0.048 Uiso 1 1 calc R U . . .
H40B H 0.638031 0.325777 0.061591 0.048 Uiso 1 1 calc R U . . .
Cl1 Cl 0.4454(3) 0.10811(18) 0.1510(2) 0.237(2) Uani 1 1 d . . . . .
Cl2 Cl 0.8364(3) -0.0102(3) 0.14259(16) 0.2148(18) Uani 1 1 d . . . . .
Cl3 Cl 0.9717(3) 0.86941(18) 0.3516(3) 0.268(3) Uani 1 1 d . . . . .
O13 O 0.8058(5) 0.4977(5) 0.2732(2) 0.144(2) Uani 1 1 d . . . . .
O14 O 0.6518(5) 0.4756(6) 0.2676(3) 0.143(2) Uani 1 1 d . . . . .
H14 H 0.632499 0.488723 0.304637 0.215 Uiso 1 1 calc R U . . .
N25 N 0.8819(4) 0.5067(3) 0.1403(2) 0.0832(14) Uani 1 1 d . . . . .
H25C H 0.935852 0.460678 0.162729 0.100 Uiso 1 1 calc R U . . .
H25D H 0.879709 0.567718 0.140916 0.100 Uiso 1 1 calc R U . . .
H25E H 0.895235 0.501122 0.097937 0.100 Uiso 1 1 calc R U . . .
C41 C 0.7484(5) 0.4884(5) 0.2421(3) 0.0787(16) Uani 1 1 d . . . . .
C42 C 0.7772(6) 0.4917(5) 0.1713(3) 0.0878(18) Uani 1 1 d . . . . .
H42A H 0.777483 0.429200 0.164420 0.105 Uiso 1 1 calc R U . . .
H42B H 0.719070 0.545378 0.148097 0.105 Uiso 1 1 calc R U . . .

loop_
_atom_site_aniso_label
_atom_site_aniso_U_11
_atom_site_aniso_U_22
_atom_site_aniso_U_33
_atom_site_aniso_U_23
_atom_site_aniso_U_13
_atom_site_aniso_U_12
Ca1 0.0357(4) 0.0503(5) 0.0265(4) -0.0108(3) -0.0013(3) -0.0165(4)
O1 0.0419(15) 0.0479(16) 0.0285(13) -0.0128(12) -0.0040(11) -0.0111(12)
O1W 0.056(2) 0.098(3) 0.120(3) -0.058(3) -0.021(2) -0.010(2)
O2 0.0351(15) 0.0514(16) 0.0386(14) -0.0137(13) 0.0003(12) -0.0172(12)
O2W 0.0526(18) 0.079(2) 0.0343(15) -0.0206(15) -0.0070(13) -0.0065(16)
O3 0.0309(14) 0.0532(16) 0.0365(14) -0.0094(12) 0.0031(11) -0.0193(12)
O3W 0.171(5) 0.151(4) 0.071(3) -0.002(3) -0.024(3) -0.127(4)
O4 0.0308(13) 0.0583(17) 0.0281(13) -0.0060(12) 0.0021(11) -0.0185(13)
O4W 0.086(3) 0.0511(19) 0.062(2) 0.0032(16) 0.0001(19) -0.0152(18)
O5 0.066(2) 0.079(2) 0.0229(14) -0.0036(14) -0.0028(13) -0.0379(17)
O5W 0.0557(18) 0.070(2) 0.0394(15) -0.0151(14) 0.0056(13) -0.0348(16)
O6 0.0547(17) 0.0536(17) 0.0216(13) -0.0092(12) -0.0023(12) -0.0142(14)
O7 0.0452(17) 0.066(2) 0.0410(16) -0.0023(14) 0.0057(13) -0.0183(15)
O8 0.0584(18) 0.0644(19) 0.0304(15) -0.0087(14) 0.0032(13) -0.0249(15)
O9 0.0445(16) 0.0546(17) 0.0275(14) -0.0086(12) 0.0016(12) -0.0146(13)
O10 0.0475(16) 0.0635(19) 0.0304(14) -0.0129(13) 0.0014(13) -0.0117(14)
O11 0.0504(18) 0.069(2) 0.0555(18) -0.0302(16) 0.0150(15) -0.0262(16)
O12 0.0408(16) 0.0619(18) 0.0395(15) -0.0135(13) 0.0061(13) -0.0203(14)
N1 0.0323(16) 0.0398(17) 0.0229(15) -0.0079(13) -0.0041(12) -0.0097(13)
N2 0.0338(17) 0.0466(19) 0.0249(15) -0.0076(14) -0.0008(13) -0.0064(14)
N3 0.0355(17) 0.0358(17) 0.0313(16) -0.0092(13) -0.0086(13) -0.0062(14)
N4 0.0336(17) 0.0458(19) 0.0345(17) -0.0100(15) -0.0024(14) -0.0123(14)
N5 0.0305(16) 0.0398(17) 0.0383(17) -0.0128(14) -0.0036(13) -0.0121(14)
N6 0.0375(17) 0.0444(18) 0.0341(17) -0.0112(14) -0.0037(14) -0.0139(15)
N7 0.0288(16) 0.0433(18) 0.0360(17) -0.0111(14) -0.0024(13) -0.0130(14)
N8 0.0348(17) 0.0448(18) 0.0322(17) -0.0109(14) 0.0009(13) -0.0144(14)
N9 0.0262(16) 0.0407(18) 0.0317(16) -0.0074(13) -0.0010(12) -0.0131(14)
N10 0.0328(17) 0.0410(18) 0.0314(16) -0.0087(14) -0.0026(13) -0.0070(14)
N11 0.0246(15) 0.0431(18) 0.0299(16) -0.0076(13) -0.0003(12) -0.0120(13)
N12 0.0334(16) 0.0378(17) 0.0271(15) -0.0054(13) -0.0041(13) -0.0103(14)
N13 0.0252(15) 0.0497(19) 0.0230(15) -0.0025(13) -0.0036(12) -0.0153(14)
N14 0.0285(16) 0.0456(18) 0.0252(15) -0.0058(13) -0.0032(12) -0.0092(14)
N15 0.0264(15) 0.0408(17) 0.0289(16) -0.0051(13) -0.0041(12) -0.0088(13)
N16 0.0334(17) 0.0450(18) 0.0277(16) -0.0024(14) -0.0048(13) -0.0154(14)
N17 0.0353(17) 0.0461(18) 0.0253(15) -0.0074(13) -0.0056(13) -0.0136(14)
N18 0.0357(17) 0.0505(19) 0.0292(16) -0.0098(14) -0.0015(13) -0.0187(15)
N19 0.0357(17) 0.0438(18) 0.0221(15) -0.0064(13) -0.0018(13) -0.0161(14)
N20 0.0402(18) 0.0491(19) 0.0292(16) -0.0149(14) 0.0024(13) -0.0239(15)
N21 0.0409(17) 0.0366(17) 0.0231(15) -0.0067(13) -0.0057(13) -0.0114(14)
N22 0.0355(17) 0.0355(17) 0.0306(16) -0.0057(13) -0.0024(13) -0.0135(14)
N23 0.0412(18) 0.0340(17) 0.0229(15) -0.0040(13) -0.0068(13) -0.0077(14)
N24 0.0335(17) 0.0411(18) 0.0308(16) -0.0084(14) -0.0014(13) -0.0120(14)
C1 0.039(2) 0.0284(18) 0.0259(18) -0.0050(15) -0.0026(15) -0.0162(16)
C2 0.039(2) 0.038(2) 0.0323(19) -0.0140(16) -0.0038(16) -0.0136(17)
C3 0.038(2) 0.034(2) 0.035(2) -0.0115(16) -0.0052(16) -0.0104(16)
C4 0.039(2) 0.039(2) 0.037(2) -0.0125(18) -0.0010(18) -0.0067(18)
C5 0.032(2) 0.050(2) 0.041(2) -0.0228(19) -0.0015(17) -0.0046(18)
C6 0.040(2) 0.034(2) 0.0331(19) 0.0002(16) -0.0068(16) -0.0162(17)
C7 0.0282(19) 0.0326(19) 0.0296(18) -0.0008(16) -0.0065(16) -0.0076(15)
C8 0.033(2) 0.033(2) 0.040(2) -0.0066(16) -0.0094(17) -0.0045(16)
C9 0.0305(19) 0.033(2) 0.035(2) -0.0048(16) -0.0083(16) -0.0025(16)
C10 0.032(2) 0.041(2) 0.039(2) -0.0152(18) -0.0028(17) -0.0036(17)
C11 0.0275(19) 0.047(2) 0.044(2) -0.0104(18) 0.0017(17) -0.0100(17)
C12 0.037(2) 0.043(2) 0.0238(18) -0.0014(16) -0.0046(15) -0.0147(17)
C13 0.0276(19) 0.046(2) 0.0231(17) -0.0066(16) -0.0052(15) -0.0166(17)
C14 0.0228(17) 0.042(2) 0.0278(18) -0.0044(16) -0.0023(14) -0.0116(15)
C15 0.035(2) 0.054(3) 0.048(2) -0.003(2) -0.0149(18) -0.0147(19)
C16 0.0248(18) 0.039(2) 0.0288(18) -0.0041(16) -0.0023(14) -0.0121(16)
C17 0.033(2) 0.050(2) 0.042(2) -0.0115(18) -0.0096(17) -0.0171(18)
C18 0.0234(18) 0.046(2) 0.034(2) -0.0075(18) -0.0019(15) -0.0108(16)
C19 0.031(2) 0.046(2) 0.034(2) -0.0009(17) -0.0006(16) -0.0177(17)
C20 0.0270(18) 0.046(2) 0.0283(18) -0.0103(16) -0.0029(15) -0.0119(16)
C21 0.0308(19) 0.041(2) 0.0237(18) -0.0118(16) -0.0023(15) -0.0130(16)
C22 0.0336(19) 0.040(2) 0.0284(18) -0.0055(16) -0.0055(15) -0.0162(16)
C23 0.037(2) 0.0302(18) 0.0263(18) -0.0046(15) -0.0058(15) -0.0104(16)
C24 0.038(2) 0.039(2) 0.031(2) -0.0034(17) -0.0013(17) -0.0173(17)
C25 0.039(2) 0.044(2) 0.0266(19) 0.0022(16) -0.0037(16) -0.0179(18)
C26 0.0309(19) 0.046(2) 0.0331(19) -0.0146(17) -0.0069(16) -0.0080(17)
C27 0.0305(19) 0.040(2) 0.031(2) -0.0114(17) -0.0060(15) -0.0064(16)
C28 0.0334(19) 0.0319(19) 0.0296(18) -0.0061(15) -0.0096(15) -0.0060(15)
C29 0.0345(19) 0.0344(19) 0.0246(18) -0.0028(15) -0.0063(15) -0.0087(16)
C30 0.042(2) 0.044(2) 0.0279(19) -0.0032(17) -0.0031(17) -0.0138(18)
C31 0.053(2) 0.049(2) 0.0206(17) -0.0044(16) -0.0019(16) -0.026(2)
C32 0.0288(19) 0.041(2) 0.0291(18) -0.0090(16) -0.0012(15) -0.0097(16)
C33 0.0286(19) 0.043(2) 0.0278(19) -0.0057(16) -0.0042(15) -0.0133(16)
C34 0.0329(19) 0.039(2) 0.0242(17) -0.0076(15) -0.0028(15) -0.0116(16)
C35 0.040(2) 0.048(2) 0.034(2) -0.0056(17) -0.0119(17) -0.0150(18)
C36 0.0314(19) 0.041(2) 0.0222(17) -0.0057(15) -0.0040(14) -0.0114(16)
C37 0.046(2) 0.043(2) 0.038(2) -0.0091(18) -0.0089(18) -0.0172(19)
C38 0.037(2) 0.046(2) 0.0239(18) -0.0084(16) -0.0058(16) -0.0167(18)
C39 0.0313(19) 0.046(2) 0.0284(19) -0.0028(16) -0.0020(15) -0.0161(17)
C40 0.043(2) 0.050(2) 0.0241(18) -0.0118(17) -0.0019(16) -0.0116(18)
Cl1 0.242(3) 0.0822(15) 0.443(6) -0.070(2) -0.171(4) -0.0343(18)
Cl2 0.312(4) 0.217(3) 0.194(3) -0.125(3) 0.092(3) -0.190(3)
Cl3 0.260(4) 0.0813(15) 0.538(7) -0.100(3) -0.254(5) 0.0018(18)
O13 0.126(4) 0.268(8) 0.076(3) -0.058(4) -0.004(3) -0.098(5)
O14 0.129(5) 0.234(7) 0.112(4) -0.067(5) -0.002(3) -0.097(5)
N25 0.118(4) 0.077(3) 0.060(3) -0.021(2) -0.029(3) -0.023(3)
C41 0.077(4) 0.091(4) 0.079(4) -0.030(3) -0.026(3) -0.023(3)
C42 0.106(5) 0.073(4) 0.099(5) -0.016(3) -0.050(4) -0.026(4)

loop_
_atom_type_symbol
_atom_type_description
_atom_type_scat_dispersion_real
_atom_type_scat_dispersion_imag
_atom_type_scat_source
C C 0.0033 0.0016 'International Tables Vol C Tables 4.2.6.8 and 6.1.1.4'
Ca Ca 0.2262 0.3064 'International Tables Vol C Tables 4.2.6.8 and 6.1.1.4'
Cl Cl 0.1484 0.1585 'International Tables Vol C Tables 4.2.6.8 and 6.1.1.4'
H H 0.0000 0.0000 'International Tables Vol C Tables 4.2.6.8 and 6.1.1.4'
N N 0.0061 0.0033 'International Tables Vol C Tables 4.2.6.8 and 6.1.1.4'
O O 0.0106 0.0060 'International Tables Vol C Tables 4.2.6.8 and 6.1.1.4'

loop_
_geom_angle_atom_site_label_1
_geom_angle_atom_site_label_2
_geom_angle_atom_site_label_3
_geom_angle
_geom_angle_site_symmetry_1
_geom_angle_site_symmetry_3
_geom_angle_publ_flag
O1 Ca1 O1W 78.38(10) . . ?
O1 Ca1 O2 82.89(9) . . ?
O1 Ca1 O3W 72.90(12) . . ?
O1 Ca1 O4 143.23(9) . 2_666 ?
O1 Ca1 O5W 142.72(10) . . ?
O2 Ca1 O1W 65.45(9) . . ?
O2 Ca1 O4 133.59(9) . 2_666 ?
O2W Ca1 O1 75.17(9) . . ?
O2W Ca1 O1W 65.42(11) . . ?
O2W Ca1 O2 129.11(10) . . ?
O2W Ca1 O3W 82.72(15) . . ?
O2W Ca1 O4 81.63(9) . 2_666 ?
O2W Ca1 O4W 156.94(12) . . ?
O2W Ca1 O5W 101.34(11) . . ?
O3W Ca1 O1W 141.57(13) . . ?
O3W Ca1 O2 133.23(15) . . ?
O3W Ca1 O4 76.22(12) . 2_666 ?
O3W Ca1 O5W 144.25(12) . . ?
O4 Ca1 O1W 117.08(10) 2_666 . ?
O4W Ca1 O1 107.71(11) . . ?
O4W Ca1 O1W 137.55(12) . . ?
O4W Ca1 O2 73.56(11) . . ?
O4W Ca1 O3W 76.61(16) . . ?
O4W Ca1 O4 83.61(10) . 2_666 ?
O4W Ca1 O5W 89.85(12) . . ?
O5W Ca1 O1W 67.05(10) . . ?
O5W Ca1 O2 70.66(9) . . ?
O5W Ca1 O4 69.42(9) . 2_666 ?
C1 O1 Ca1 151.7(2) . . ?
Ca1 O1W H1WA 112.6 . . ?
Ca1 O1W H1WB 112.8 . . ?
H1WA O1W H1WB 101.1 . . ?
C7 O2 Ca1 150.9(2) . . ?
Ca1 O2W H2WA 134.4 . . ?
Ca1 O2W H2WB 112.5 . . ?
H2WA O2W H2WB 112.8 . . ?
Ca1 O3W H3WA 127.7 . . ?
Ca1 O3W H3WB 127.7 . . ?
H3WA O3W H3WB 104.6 . . ?
C21 O4 Ca1 147.7(2) . 2_666 ?
Ca1 O4W H4WA 127.9 . . ?
Ca1 O4W H4WB 127.8 . . ?
H4WA O4W H4WB 104.3 . . ?
Ca1 O5W H5WA 112.5 . . ?
Ca1 O5W H5WB 112.3 . . ?
H5WA O5W H5WB 101.7 . . ?
C1 N1 C2 111.6(3) . . ?
C1 N1 C39 122.7(3) . . ?
C39 N1 C2 122.4(3) . . ?
C4 N2 C2 112.7(3) . . ?
C4 N2 C40 123.6(3) . . ?
C40 N2 C2 123.5(3) . . ?
C1 N3 C3 112.0(3) . . ?
C1 N3 C6 124.4(3) . . ?
C6 N3 C3 123.4(3) . . ?
C3 N4 C5 122.5(3) . . ?
C4 N4 C3 111.9(3) . . ?
C4 N4 C5 122.5(3) . . ?
C7 N5 C6 123.6(3) . . ?
C7 N5 C8 112.6(3) . . ?
C8 N5 C6 123.5(3) . . ?
C8 N6 C5 123.2(3) . . ?
C10 N6 C5 123.4(3) . . ?
C10 N6 C8 112.1(3) . . ?
C7 N7 C9 111.6(3) . . ?
C7 N7 C12 123.1(3) . . ?
C12 N7 C9 123.3(3) . . ?
C9 N8 C11 123.6(3) . . ?
C10 N8 C9 112.4(3) . . ?
C10 N8 C11 123.3(3) . . ?
C12 N9 C14 125.9(3) . . ?
C13 N9 C12 121.0(3) . . ?
C13 N9 C14 112.9(3) . . ?
C11 N10 C14 127.1(3) . . ?
C18 N10 C11 120.7(3) . . ?
C18 N10 C14 112.1(3) . . ?
C13 N11 C16 112.1(3) . . ?
C13 N11 C20 122.3(3) . . ?
C20 N11 C16 125.6(3) . . ?
C18 N12 C16 113.0(3) . . ?
C18 N12 C19 120.5(3) . . ?
C19 N12 C16 126.4(3) . . ?
C20 N13 C22 122.9(3) . . ?
C21 N13 C20 123.2(3) . . ?
C21 N13 C22 112.5(3) . . ?
C22 N14 C19 123.1(3) . . ?
C24 N14 C19 123.5(3) . . ?
C24 N14 C22 112.5(3) . . ?
C21 N15 C23 112.3(3) . . ?
C21 N15 C26 123.6(3) . . ?
C26 N15 C23 123.3(3) . . ?
C24 N16 C23 112.1(3) . . ?
C24 N16 C25 122.4(3) . . ?
C25 N16 C23 123.1(3) . . ?
C26 N17 C28 123.1(3) . . ?
C27 N17 C26 122.7(3) . . ?
C27 N17 C28 112.3(3) . . ?
C28 N18 C25 123.9(3) . . ?
C30 N18 C25 122.6(3) . . ?
C30 N18 C28 113.0(3) . . ?
C27 N19 C29 112.4(3) . . ?
C27 N19 C32 123.3(3) . . ?
C32 N19 C29 123.4(3) . . ?
C29 N20 C31 123.3(3) . . ?
C30 N20 C29 112.3(3) . . ?
C30 N20 C31 122.7(3) . . ?
C32 N21 C34 125.6(3) . . ?
C33 N21 C32 121.0(3) . . ?
C33 N21 C34 113.4(3) . . ?
C31 N22 C34 125.9(3) . . ?
C38 N22 C31 120.4(3) . . ?
C38 N22 C34 113.3(3) . . ?
C33 N23 C36 113.4(3) . . ?
C33 N23 C39 120.9(3) . . ?
C39 N23 C36 125.6(3) . . ?
C38 N24 C36 113.0(3) . . ?
C38 N24 C40 120.5(3) . . ?
C40 N24 C36 126.3(3) . . ?
O1 C1 N1 125.3(3) . . ?
O1 C1 N3 125.5(3) . . ?
N3 C1 N1 109.2(3) . . ?
N1 C2 H2 112.0 . . ?
N1 C2 C3 102.9(3) . . ?
N2 C2 N1 114.2(3) . . ?
N2 C2 H2 112.0 . . ?
N2 C2 C3 103.1(3) . . ?
C3 C2 H2 112.0 . . ?
N3 C3 N4 114.3(3) . . ?
N3 C3 C2 103.7(3) . . ?
N3 C3 H3 111.6 . . ?
N4 C3 C2 103.3(3) . . ?
N4 C3 H3 111.6 . . ?
C2 C3 H3 111.6 . . ?
O7 C4 N2 126.0(4) . . ?
O7 C4 N4 125.7(4) . . ?
N4 C4 N2 108.2(3) . . ?
N4 C5 N6 113.5(3) . . ?
N4 C5 H5A 108.9 . . ?
N4 C5 H5B 108.9 . . ?
N6 C5 H5A 108.9 . . ?
N6 C5 H5B 108.9 . . ?
H5A C5 H5B 107.7 . . ?
N3 C6 N5 114.1(3) . . ?
N3 C6 H6A 108.7 . . ?
N3 C6 H6B 108.7 . . ?
N5 C6 H6A 108.7 . . ?
N5 C6 H6B 108.7 . . ?
H6A C6 H6B 107.6 . . ?
O2 C7 N5 126.1(3) . . ?
O2 C7 N7 124.7(3) . . ?
N5 C7 N7 109.2(3) . . ?
N5 C8 N6 114.3(3) . . ?
N5 C8 H8 111.9 . . ?
N5 C8 C9 103.2(3) . . ?
N6 C8 H8 111.9 . . ?
N6 C8 C9 103.1(3) . . ?
C9 C8 H8 111.9 . . ?
N7 C9 C8 103.2(3) . . ?
N7 C9 H9 111.9 . . ?
N8 C9 N7 113.7(3) . . ?
N8 C9 C8 103.7(3) . . ?
N8 C9 H9 111.9 . . ?
C8 C9 H9 111.9 . . ?
O8 C10 N6 126.0(4) . . ?
O8 C10 N8 125.4(4) . . ?
N6 C10 N8 108.6(3) . . ?
N8 C11 H11A 108.5 . . ?
N8 C11 H11B 108.5 . . ?
N10 C11 N8 114.9(3) . . ?
N10 C11 H11A 108.5 . . ?
N10 C11 H11B 108.5 . . ?
H11A C11 H11B 107.5 . . ?
N7 C12 N9 114.0(3) . . ?
N7 C12 H12A 108.8 . . ?
N7 C12 H12B 108.8 . . ?
N9 C12 H12A 108.8 . . ?
N9 C12 H12B 108.8 . . ?
H12A C12 H12B 107.7 . . ?
O3 C13 N9 125.3(3) . . ?
O3 C13 N11 124.6(3) . . ?
N9 C13 N11 109.9(3) . . ?
N9 C14 C15 110.9(3) . . ?
N9 C14 C16 102.5(3) . . ?
N10 C14 N9 112.8(3) . . ?
N10 C14 C15 111.6(3) . . ?
N10 C14 C16 103.1(3) . . ?
C15 C14 C16 115.4(3) . . ?
C14 C15 H15A 109.5 . . ?
C14 C15 H15B 109.5 . . ?
C14 C15 H15C 109.5 . . ?
H15A C15 H15B 109.5 . . ?
H15A C15 H15C 109.5 . . ?
H15B C15 H15C 109.5 . . ?
N11 C16 C14 102.5(3) . . ?
N11 C16 C17 111.3(3) . . ?
N12 C16 N11 113.3(3) . . ?
N12 C16 C14 102.4(3) . . ?
N12 C16 C17 111.6(3) . . ?
C17 C16 C14 115.3(3) . . ?
C16 C17 H17A 109.5 . . ?
C16 C17 H17B 109.5 . . ?
C16 C17 H17C 109.5 . . ?
H17A C17 H17B 109.5 . . ?
H17A C17 H17C 109.5 . . ?
H17B C17 H17C 109.5 . . ?
O9 C18 N10 125.4(4) . . ?
O9 C18 N12 125.3(3) . . ?
N12 C18 N10 109.2(3) . . ?
N12 C19 H19A 108.7 . . ?
N12 C19 H19B 108.7 . . ?
N14 C19 N12 114.3(3) . . ?
N14 C19 H19A 108.7 . . ?
N14 C19 H19B 108.7 . . ?
H19A C19 H19B 107.6 . . ?
N11 C20 H20A 108.5 . . ?
N11 C20 H20B 108.5 . . ?
N13 C20 N11 115.3(3) . . ?
N13 C20 H20A 108.5 . . ?
N13 C20 H20B 108.5 . . ?
H20A C20 H20B 107.5 . . ?
O4 C21 N13 125.8(3) . . ?
O4 C21 N15 126.0(3) . . ?
N15 C21 N13 108.3(3) . . ?
N13 C22 H22 111.7 . . ?
N13 C22 C23 103.0(3) . . ?
N14 C22 N13 114.6(3) . . ?
N14 C22 H22 111.7 . . ?
N14 C22 C23 103.5(3) . . ?
C23 C22 H22 111.7 . . ?
N15 C23 N16 114.5(3) . . ?
N15 C23 C22 103.7(3) . . ?
N15 C23 H23 111.7 . . ?
N16 C23 C22 103.0(3) . . ?
N16 C23 H23 111.7 . . ?
C22 C23 H23 111.7 . . ?
O10 C24 N14 125.6(3) . . ?
O10 C24 N16 125.6(3) . . ?
N16 C24 N14 108.9(3) . . ?
N16 C25 N18 113.7(3) . . ?
N16 C25 H25A 108.8 . . ?
N16 C25 H25B 108.8 . . ?
N18 C25 H25A 108.8 . . ?
N18 C25 H25B 108.8 . . ?
H25A C25 H25B 107.7 . . ?
N15 C26 N17 114.3(3) . . ?
N15 C26 H26A 108.7 . . ?
N15 C26 H26B 108.7 . . ?
N17 C26 H26A 108.7 . . ?
N17 C26 H26B 108.7 . . ?
H26A C26 H26B 107.6 . . ?
O5 C27 N17 125.9(3) . . ?
O5 C27 N19 125.4(4) . . ?
N19 C27 N17 108.8(3) . . ?
N17 C28 H28 111.8 . . ?
N17 C28 C29 103.2(3) . . ?
N18 C28 N17 114.9(3) . . ?
N18 C28 H28 111.8 . . ?
N18 C28 C29 102.7(3) . . ?
C29 C28 H28 111.8 . . ?
N19 C29 C28 103.3(3) . . ?
N19 C29 H29 111.6 . . ?
N20 C29 N19 114.5(3) . . ?
N20 C29 C28 103.6(3) . . ?
N20 C29 H29 111.6 . . ?
C28 C29 H29 111.6 . . ?
O11 C30 N18 125.7(4) . . ?
O11 C30 N20 125.9(4) . . ?
N18 C30 N20 108.3(3) . . ?
N20 C31 H31A 108.7 . . ?
N20 C31 H31B 108.7 . . ?
N22 C31 N20 114.2(3) . . ?
N22 C31 H31A 108.7 . . ?
N22 C31 H31B 108.7 . . ?
H31A C31 H31B 107.6 . . ?
N19 C32 N21 115.3(3) . . ?
N19 C32 H32A 108.5 . . ?
N19 C32 H32B 108.5 . . ?
N21 C32 H32A 108.5 . . ?
N21 C32 H32B 108.5 . . ?
H32A C32 H32B 107.5 . . ?
O6 C33 N21 125.3(3) . . ?
O6 C33 N23 125.8(3) . . ?
N23 C33 N21 108.9(3) . . ?
N21 C34 C35 111.6(3) . . ?
N21 C34 C36 102.0(3) . . ?
N22 C34 N21 113.1(3) . . ?
N22 C34 C35 111.6(3) . . ?
N22 C34 C36 102.2(3) . . ?
C35 C34 C36 115.8(3) . . ?
C34 C35 H35A 109.5 . . ?
C34 C35 H35B 109.5 . . ?
C34 C35 H35C 109.5 . . ?
H35A C35 H35B 109.5 . . ?
H35A C35 H35C 109.5 . . ?
H35B C35 H35C 109.5 . . ?
N23 C36 C34 102.3(3) . . ?
N23 C36 C37 111.4(3) . . ?
N24 C36 N23 113.1(3) . . ?
N24 C36 C34 102.5(3) . . ?
N24 C36 C37 111.9(3) . . ?
C37 C36 C34 115.0(3) . . ?
C36 C37 H37A 109.5 . . ?
C36 C37 H37B 109.5 . . ?
C36 C37 H37C 109.5 . . ?
H37A C37 H37B 109.5 . . ?
H37A C37 H37C 109.5 . . ?
H37B C37 H37C 109.5 . . ?
O12 C38 N22 125.6(3) . . ?
O12 C38 N24 125.5(3) . . ?
N22 C38 N24 108.9(3) . . ?
N1 C39 H39A 108.6 . . ?
N1 C39 H39B 108.6 . . ?
N23 C39 N1 114.5(3) . . ?
N23 C39 H39A 108.6 . . ?
N23 C39 H39B 108.6 . . ?
H39A C39 H39B 107.6 . . ?
N2 C40 N24 114.7(3) . . ?
N2 C40 H40A 108.6 . . ?
N2 C40 H40B 108.6 . . ?
N24 C40 H40A 108.6 . . ?
N24 C40 H40B 108.6 . . ?
H40A C40 H40B 107.6 . . ?
C41 O14 H14 109.5 . . ?
H25C N25 H25D 109.5 . . ?
H25C N25 H25E 109.5 . . ?
H25D N25 H25E 109.5 . . ?
C42 N25 H25C 109.5 . . ?
C42 N25 H25D 109.5 . . ?
C42 N25 H25E 109.5 . . ?
O13 C41 O14 123.5(6) . . ?
O13 C41 C42 122.7(6) . . ?
O14 C41 C42 113.8(6) . . ?
N25 C42 C41 116.4(5) . . ?
N25 C42 H42A 108.2 . . ?
N25 C42 H42B 108.2 . . ?
C41 C42 H42A 108.2 . . ?
C41 C42 H42B 108.2 . . ?
H42A C42 H42B 107.3 . . ?

loop_
_geom_bond_atom_site_label_1
_geom_bond_atom_site_label_2
_geom_bond_distance
_geom_bond_site_symmetry_2
_geom_bond_publ_flag
Ca1 O1 2.401(3) . ?
Ca1 O1W 2.994(4) . ?
Ca1 O2 2.450(3) . ?
Ca1 O2W 2.364(3) . ?
Ca1 O3W 2.436(4) . ?
Ca1 O4 2.460(3) 2_666 ?
Ca1 O4W 2.388(3) . ?
Ca1 O5W 2.447(3) . ?
O1 C1 1.235(4) . ?
O1W H1WA 0.9541 . ?
O1W H1WB 0.9552 . ?
O2 C7 1.228(4) . ?
O2W H2WA 0.9980 . ?
O2W H2WB 0.9874 . ?
O3 C13 1.249(4) . ?
O3W H3WA 0.8673 . ?
O3W H3WB 0.8665 . ?
O4 C21 1.223(4) . ?
O4W H4WA 0.9679 . ?
O4W H4WB 0.9673 . ?
O5 C27 1.222(4) . ?
O5W H5WA 0.9154 . ?
O5W H5WB 0.9137 . ?
O6 C33 1.233(4) . ?
O7 C4 1.216(5) . ?
O8 C10 1.230(4) . ?
O9 C18 1.229(4) . ?
O10 C24 1.228(4) . ?
O11 C30 1.223(4) . ?
O12 C38 1.230(4) . ?
N1 C1 1.371(4) . ?
N1 C2 1.454(4) . ?
N1 C39 1.453(4) . ?
N2 C2 1.448(5) . ?
N2 C4 1.371(5) . ?
N2 C40 1.441(5) . ?
N3 C1 1.355(4) . ?
N3 C3 1.445(4) . ?
N3 C6 1.432(4) . ?
N4 C3 1.458(5) . ?
N4 C4 1.369(5) . ?
N4 C5 1.458(5) . ?
N5 C6 1.453(5) . ?
N5 C7 1.348(5) . ?
N5 C8 1.449(5) . ?
N6 C5 1.459(5) . ?
N6 C8 1.458(5) . ?
N6 C10 1.372(5) . ?
N7 C7 1.379(4) . ?
N7 C9 1.453(5) . ?
N7 C12 1.450(5) . ?
N8 C9 1.443(5) . ?
N8 C10 1.374(5) . ?
N8 C11 1.448(5) . ?
N9 C12 1.457(5) . ?
N9 C13 1.345(5) . ?
N9 C14 1.471(4) . ?
N10 C11 1.440(5) . ?
N10 C14 1.466(4) . ?
N10 C18 1.367(5) . ?
N11 C13 1.365(5) . ?
N11 C16 1.474(4) . ?
N11 C20 1.444(5) . ?
N12 C16 1.459(4) . ?
N12 C18 1.365(5) . ?
N12 C19 1.458(5) . ?
N13 C20 1.439(4) . ?
N13 C21 1.375(4) . ?
N13 C22 1.452(4) . ?
N14 C19 1.449(5) . ?
N14 C22 1.438(5) . ?
N14 C24 1.362(5) . ?
N15 C21 1.365(4) . ?
N15 C23 1.452(4) . ?
N15 C26 1.451(4) . ?
N16 C23 1.456(4) . ?
N16 C24 1.357(5) . ?
N16 C25 1.453(5) . ?
N17 C26 1.452(5) . ?
N17 C27 1.369(5) . ?
N17 C28 1.456(4) . ?
N18 C25 1.455(5) . ?
N18 C28 1.450(5) . ?
N18 C30 1.361(5) . ?
N19 C27 1.365(5) . ?
N19 C29 1.456(4) . ?
N19 C32 1.441(5) . ?
N20 C29 1.444(4) . ?
N20 C30 1.371(5) . ?
N20 C31 1.449(5) . ?
N21 C32 1.450(4) . ?
N21 C33 1.364(5) . ?
N21 C34 1.471(4) . ?
N22 C31 1.444(5) . ?
N22 C34 1.468(4) . ?
N22 C38 1.365(5) . ?
N23 C33 1.360(5) . ?
N23 C36 1.469(4) . ?
N23 C39 1.450(5) . ?
N24 C36 1.467(4) . ?
N24 C38 1.372(5) . ?
N24 C40 1.449(5) . ?
C2 H2 0.9800 . ?
C2 C3 1.549(5) . ?
C3 H3 0.9800 . ?
C5 H5A 0.9700 . ?
C5 H5B 0.9700 . ?
C6 H6A 0.9700 . ?
C6 H6B 0.9700 . ?
C8 H8 0.9800 . ?
C8 C9 1.557(5) . ?
C9 H9 0.9800 . ?
C11 H11A 0.9700 . ?
C11 H11B 0.9700 . ?
C12 H12A 0.9700 . ?
C12 H12B 0.9700 . ?
C14 C15 1.523(5) . ?
C14 C16 1.581(5) . ?
C15 H15A 0.9600 . ?
C15 H15B 0.9600 . ?
C15 H15C 0.9600 . ?
C16 C17 1.535(5) . ?
C17 H17A 0.9600 . ?
C17 H17B 0.9600 . ?
C17 H17C 0.9600 . ?
C19 H19A 0.9700 . ?
C19 H19B 0.9700 . ?
C20 H20A 0.9700 . ?
C20 H20B 0.9700 . ?
C22 H22 0.9800 . ?
C22 C23 1.550(5) . ?
C23 H23 0.9800 . ?
C25 H25A 0.9700 . ?
C25 H25B 0.9700 . ?
C26 H26A 0.9700 . ?
C26 H26B 0.9700 . ?
C28 H28 0.9800 . ?
C28 C29 1.555(5) . ?
C29 H29 0.9800 . ?
C31 H31A 0.9700 . ?
C31 H31B 0.9700 . ?
C32 H32A 0.9700 . ?
C32 H32B 0.9700 . ?
C34 C35 1.526(5) . ?
C34 C36 1.596(5) . ?
C35 H35A 0.9600 . ?
C35 H35B 0.9600 . ?
C35 H35C 0.9600 . ?
C36 C37 1.523(5) . ?
C37 H37A 0.9600 . ?
C37 H37B 0.9600 . ?
C37 H37C 0.9600 . ?
C39 H39A 0.9700 . ?
C39 H39B 0.9700 . ?
C40 H40A 0.9700 . ?
C40 H40B 0.9700 . ?
O13 C41 1.164(7) . ?
O14 H14 0.8200 . ?
O14 C41 1.305(8) . ?
N25 H25C 0.8900 . ?
N25 H25D 0.8900 . ?
N25 H25E 0.8900 . ?
N25 C42 1.432(7) . ?
C41 C42 1.441(8) . ?
C42 H42A 0.9700 . ?
C42 H42B 0.9700 . ?

loop_
_geom_torsion_atom_site_label_1
_geom_torsion_atom_site_label_2
_geom_torsion_atom_site_label_3
_geom_torsion_atom_site_label_4
_geom_torsion
_geom_torsion_site_symmetry_1
_geom_torsion_site_symmetry_2
_geom_torsion_site_symmetry_3
_geom_torsion_site_symmetry_4
_geom_torsion_publ_flag
Ca1 O1 C1 N1 -173.6(3) . . . . ?
Ca1 O1 C1 N3 7.8(7) . . . . ?
Ca1 O2 C7 N5 -8.5(7) . . . . ?
Ca1 O2 C7 N7 172.8(3) . . . . ?
Ca1 O4 C21 N13 89.2(5) 2_666 . . . ?
Ca1 O4 C21 N15 -89.0(5) 2_666 . . . ?
N1 C2 C3 N3 7.2(3) . . . . ?
N1 C2 C3 N4 -112.3(3) . . . . ?
N2 C2 C3 N3 126.2(3) . . . . ?
N2 C2 C3 N4 6.6(3) . . . . ?
N5 C8 C9 N7 -4.1(3) . . . . ?
N5 C8 C9 N8 -122.9(3) . . . . ?
N6 C8 C9 N7 115.2(3) . . . . ?
N6 C8 C9 N8 -3.6(3) . . . . ?
N9 C14 C16 N11 1.3(3) . . . . ?
N9 C14 C16 N12 -116.3(3) . . . . ?
N9 C14 C16 C17 122.4(3) . . . . ?
N10 C14 C16 N11 118.6(3) . . . . ?
N10 C14 C16 N12 1.0(3) . . . . ?
N10 C14 C16 C17 -120.3(3) . . . . ?
N13 C22 C23 N15 2.1(3) . . . . ?
N13 C22 C23 N16 -117.5(3) . . . . ?
N14 C22 C23 N15 121.7(3) . . . . ?
N14 C22 C23 N16 2.1(3) . . . . ?
N17 C28 C29 N19 1.6(3) . . . . ?
N17 C28 C29 N20 -118.1(3) . . . . ?
N18 C28 C29 N19 121.3(3) . . . . ?
N18 C28 C29 N20 1.7(3) . . . . ?
N21 C34 C36 N23 -2.2(3) . . . . ?
N21 C34 C36 N24 -119.6(3) . . . . ?
N21 C34 C36 C37 118.7(3) . . . . ?
N22 C34 C36 N23 115.0(3) . . . . ?
N22 C34 C36 N24 -2.4(3) . . . . ?
N22 C34 C36 C37 -124.1(3) . . . . ?
C1 N1 C2 N2 -117.5(3) . . . . ?
C1 N1 C2 C3 -6.6(4) . . . . ?
C1 N1 C39 N23 112.8(4) . . . . ?
C1 N3 C3 N4 105.8(3) . . . . ?
C1 N3 C3 C2 -5.9(4) . . . . ?
C1 N3 C6 N5 -97.6(4) . . . . ?
C2 N1 C1 O1 -175.6(3) . . . . ?
C2 N1 C1 N3 3.2(4) . . . . ?
C2 N1 C39 N23 -89.3(4) . . . . ?
C2 N2 C4 O7 177.8(4) . . . . ?
C2 N2 C4 N4 -2.4(4) . . . . ?
C2 N2 C40 N24 83.3(4) . . . . ?
C3 N3 C1 O1 -179.2(3) . . . . ?
C3 N3 C1 N1 2.0(4) . . . . ?
C3 N3 C6 N5 87.5(4) . . . . ?
C3 N4 C4 O7 -173.0(4) . . . . ?
C3 N4 C4 N2 7.3(4) . . . . ?
C3 N4 C5 N6 -88.1(4) . . . . ?
C4 N2 C2 N1 107.9(3) . . . . ?
C4 N2 C2 C3 -2.9(4) . . . . ?
C4 N2 C40 N24 -102.8(4) . . . . ?
C4 N4 C3 N3 -120.7(3) . . . . ?
C4 N4 C3 C2 -8.7(4) . . . . ?
C4 N4 C5 N6 113.7(4) . . . . ?
C5 N4 C3 N3 79.0(4) . . . . ?
C5 N4 C3 C2 -169.1(3) . . . . ?
C5 N4 C4 O7 -12.6(6) . . . . ?
C5 N4 C4 N2 167.6(3) . . . . ?
C5 N6 C8 N5 -77.4(4) . . . . ?
C5 N6 C8 C9 171.4(3) . . . . ?
C5 N6 C10 O8 9.2(6) . . . . ?
C5 N6 C10 N8 -170.2(3) . . . . ?
C6 N3 C1 O1 5.4(6) . . . . ?
C6 N3 C1 N1 -173.4(3) . . . . ?
C6 N3 C3 N4 -78.7(4) . . . . ?
C6 N3 C3 C2 169.5(3) . . . . ?
C6 N5 C7 O2 -6.1(6) . . . . ?
C6 N5 C7 N7 172.8(3) . . . . ?
C6 N5 C8 N6 77.9(4) . . . . ?
C6 N5 C8 C9 -171.0(3) . . . . ?
C7 N5 C6 N3 98.0(4) . . . . ?
C7 N5 C8 N6 -107.2(3) . . . . ?
C7 N5 C8 C9 3.9(4) . . . . ?
C7 N7 C9 N8 114.8(3) . . . . ?
C7 N7 C9 C8 3.2(4) . . . . ?
C7 N7 C12 N9 -111.6(4) . . . . ?
C8 N5 C6 N3 -87.7(4) . . . . ?
C8 N5 C7 O2 179.0(3) . . . . ?
C8 N5 C7 N7 -2.1(4) . . . . ?
C8 N6 C5 N4 87.2(4) . . . . ?
C8 N6 C10 O8 176.4(4) . . . . ?
C8 N6 C10 N8 -2.9(4) . . . . ?
C9 N7 C7 O2 178.0(3) . . . . ?
C9 N7 C7 N5 -0.9(4) . . . . ?
C9 N7 C12 N9 86.2(4) . . . . ?
C9 N8 C10 O8 -179.1(3) . . . . ?
C9 N8 C10 N6 0.3(4) . . . . ?
C9 N8 C11 N10 -85.0(4) . . . . ?
C10 N6 C5 N4 -107.0(4) . . . . ?
C10 N6 C8 N5 115.3(3) . . . . ?
C10 N6 C8 C9 4.1(4) . . . . ?
C10 N8 C9 N7 -109.1(3) . . . . ?
C10 N8 C9 C8 2.2(4) . . . . ?
C10 N8 C11 N10 105.8(4) . . . . ?
C11 N8 C9 N7 80.6(4) . . . . ?
C11 N8 C9 C8 -168.0(3) . . . . ?
C11 N8 C10 O8 -8.8(6) . . . . ?
C11 N8 C10 N6 170.6(3) . . . . ?
C11 N10 C14 N9 -75.0(4) . . . . ?
C11 N10 C14 C15 50.6(5) . . . . ?
C11 N10 C14 C16 175.2(3) . . . . ?
C11 N10 C18 O9 2.2(5) . . . . ?
C11 N10 C18 N12 -175.4(3) . . . . ?
C12 N7 C7 O2 14.0(5) . . . . ?
C12 N7 C7 N5 -164.9(3) . . . . ?
C12 N7 C9 N8 -81.2(4) . . . . ?
C12 N7 C9 C8 167.2(3) . . . . ?
C12 N9 C13 O3 -3.2(5) . . . . ?
C12 N9 C13 N11 173.5(3) . . . . ?
C12 N9 C14 N10 75.3(4) . . . . ?
C12 N9 C14 C15 -50.7(4) . . . . ?
C12 N9 C14 C16 -174.5(3) . . . . ?
C13 N9 C12 N7 100.7(4) . . . . ?
C13 N9 C14 N10 -110.4(3) . . . . ?
C13 N9 C14 C15 123.6(3) . . . . ?
C13 N9 C14 C16 -0.2(4) . . . . ?
C13 N11 C16 N12 107.5(3) . . . . ?
C13 N11 C16 C14 -2.1(3) . . . . ?
C13 N11 C16 C17 -125.9(3) . . . . ?
C13 N11 C20 N13 -93.4(4) . . . . ?
C14 N9 C12 N7 -85.4(4) . . . . ?
C14 N9 C13 O3 -177.8(3) . . . . ?
C14 N9 C13 N11 -1.2(4) . . . . ?
C14 N10 C11 N8 84.2(4) . . . . ?
C14 N10 C18 O9 179.3(3) . . . . ?
C14 N10 C18 N12 1.8(4) . . . . ?
C15 C14 C16 N11 -119.4(3) . . . . ?
C15 C14 C16 N12 123.0(3) . . . . ?
C15 C14 C16 C17 1.7(4) . . . . ?
C16 N11 C13 O3 178.8(3) . . . . ?
C16 N11 C13 N9 2.1(4) . . . . ?
C16 N11 C20 N13 87.5(4) . . . . ?
C16 N12 C18 O9 -178.6(3) . . . . ?
C16 N12 C18 N10 -1.0(4) . . . . ?
C16 N12 C19 N14 -85.7(4) . . . . ?
C18 N10 C11 N8 -99.1(4) . . . . ?
C18 N10 C14 N9 108.1(3) . . . . ?
C18 N10 C14 C15 -126.3(3) . . . . ?
C18 N10 C14 C16 -1.8(4) . . . . ?
C18 N12 C16 N11 -109.8(3) . . . . ?
C18 N12 C16 C14 -0.1(4) . . . . ?
C18 N12 C16 C17 123.8(3) . . . . ?
C18 N12 C19 N14 96.7(4) . . . . ?
C19 N12 C16 N11 72.5(4) . . . . ?
C19 N12 C16 C14 -177.8(3) . . . . ?
C19 N12 C16 C17 -54.0(4) . . . . ?
C19 N12 C18 O9 -0.7(5) . . . . ?
C19 N12 C18 N10 176.9(3) . . . . ?
C19 N14 C22 N13 -79.5(4) . . . . ?
C19 N14 C22 C23 169.2(3) . . . . ?
C19 N14 C24 O10 7.9(6) . . . . ?
C19 N14 C24 N16 -171.3(3) . . . . ?
C20 N11 C13 O3 -0.4(5) . . . . ?
C20 N11 C13 N9 -177.1(3) . . . . ?
C20 N11 C16 N12 -73.3(4) . . . . ?
C20 N11 C16 C14 177.1(3) . . . . ?
C20 N11 C16 C17 53.3(4) . . . . ?
C20 N13 C21 O4 -6.6(6) . . . . ?
C20 N13 C21 N15 171.9(3) . . . . ?
C20 N13 C22 N14 77.4(4) . . . . ?
C20 N13 C22 C23 -171.0(3) . . . . ?
C21 N13 C20 N11 108.7(4) . . . . ?
C21 N13 C22 N14 -116.4(3) . . . . ?
C21 N13 C22 C23 -4.8(4) . . . . ?
C21 N15 C23 N16 112.6(3) . . . . ?
C21 N15 C23 C22 1.2(4) . . . . ?
C21 N15 C26 N17 -107.3(4) . . . . ?
C22 N13 C20 N11 -86.6(4) . . . . ?
C22 N13 C21 O4 -172.8(3) . . . . ?
C22 N13 C21 N15 5.7(4) . . . . ?
C22 N14 C19 N12 87.9(4) . . . . ?
C22 N14 C24 O10 177.1(4) . . . . ?
C22 N14 C24 N16 -2.1(4) . . . . ?
C23 N15 C21 O4 174.3(3) . . . . ?
C23 N15 C21 N13 -4.2(4) . . . . ?
C23 N15 C26 N17 83.5(4) . . . . ?
C23 N16 C24 O10 -175.6(3) . . . . ?
C23 N16 C24 N14 3.6(4) . . . . ?
C23 N16 C25 N18 -88.3(4) . . . . ?
C24 N14 C19 N12 -104.1(4) . . . . ?
C24 N14 C22 N13 111.2(3) . . . . ?
C24 N14 C22 C23 -0.1(4) . . . . ?
C24 N16 C23 N15 -115.3(3) . . . . ?
C24 N16 C23 C22 -3.5(4) . . . . ?
C24 N16 C25 N18 111.1(4) . . . . ?
C25 N16 C23 N15 82.3(4) . . . . ?
C25 N16 C23 C22 -165.9(3) . . . . ?
C25 N16 C24 O10 -13.0(6) . . . . ?
C25 N16 C24 N14 166.2(3) . . . . ?
C25 N18 C28 N17 -76.7(4) . . . . ?
C25 N18 C28 C29 172.1(3) . . . . ?
C25 N18 C30 O11 5.6(6) . . . . ?
C25 N18 C30 N20 -174.3(3) . . . . ?
C26 N15 C21 O4 4.1(6) . . . . ?
C26 N15 C21 N13 -174.4(3) . . . . ?
C26 N15 C23 N16 -77.2(4) . . . . ?
C26 N15 C23 C22 171.4(3) . . . . ?
C26 N17 C27 O5 -9.1(6) . . . . ?
C26 N17 C27 N19 168.9(3) . . . . ?
C26 N17 C28 N18 80.9(4) . . . . ?
C26 N17 C28 C29 -168.2(3) . . . . ?
C27 N17 C26 N15 109.1(4) . . . . ?
C27 N17 C28 N18 -114.5(3) . . . . ?
C27 N17 C28 C29 -3.5(4) . . . . ?
C27 N19 C29 N20 112.6(3) . . . . ?
C27 N19 C29 C28 0.7(4) . . . . ?
C27 N19 C32 N21 -106.8(4) . . . . ?
C28 N17 C26 N15 -87.8(4) . . . . ?
C28 N17 C27 O5 -173.9(4) . . . . ?
C28 N17 C27 N19 4.1(4) . . . . ?
C28 N18 C25 N16 83.1(4) . . . . ?
C28 N18 C30 O11 177.5(4) . . . . ?
C28 N18 C30 N20 -2.4(4) . . . . ?
C29 N19 C27 O5 175.1(4) . . . . ?
C29 N19 C27 N17 -2.9(4) . . . . ?
C29 N19 C32 N21 85.3(4) . . . . ?
C29 N20 C30 O11 -176.3(4) . . . . ?
C29 N20 C30 N18 3.6(4) . . . . ?
C29 N20 C31 N22 -86.9(4) . . . . ?
C30 N18 C25 N16 -105.9(4) . . . . ?
C30 N18 C28 N17 111.6(3) . . . . ?
C30 N18 C28 C29 0.4(4) . . . . ?
C30 N20 C29 N19 -115.0(3) . . . . ?
C30 N20 C29 C28 -3.3(4) . . . . ?
C30 N20 C31 N22 109.2(4) . . . . ?
C31 N20 C29 N19 79.6(4) . . . . ?
C31 N20 C29 C28 -168.6(3) . . . . ?
C31 N20 C30 O11 -10.8(6) . . . . ?
C31 N20 C30 N18 169.1(3) . . . . ?
C31 N22 C34 N21 -75.2(4) . . . . ?
C31 N22 C34 C35 51.6(4) . . . . ?
C31 N22 C34 C36 175.9(3) . . . . ?
C31 N22 C38 O12 2.1(5) . . . . ?
C31 N22 C38 N24 -176.0(3) . . . . ?
C32 N19 C27 O5 6.0(6) . . . . ?
C32 N19 C27 N17 -172.0(3) . . . . ?
C32 N19 C29 N20 -78.3(4) . . . . ?
C32 N19 C29 C28 169.8(3) . . . . ?
C32 N21 C33 O6 1.1(5) . . . . ?
C32 N21 C33 N23 177.9(3) . . . . ?
C32 N21 C34 N22 74.5(4) . . . . ?
C32 N21 C34 C35 -52.3(4) . . . . ?
C32 N21 C34 C36 -176.5(3) . . . . ?
C33 N21 C32 N19 96.4(4) . . . . ?
C33 N21 C34 N22 -107.3(3) . . . . ?
C33 N21 C34 C35 125.9(3) . . . . ?
C33 N21 C34 C36 1.7(4) . . . . ?
C33 N23 C36 N24 111.8(3) . . . . ?
C33 N23 C36 C34 2.3(4) . . . . ?
C33 N23 C36 C37 -121.1(3) . . . . ?
C33 N23 C39 N1 -100.8(4) . . . . ?
C34 N21 C32 N19 -85.6(4) . . . . ?
C34 N21 C33 O6 -177.2(3) . . . . ?
C34 N21 C33 N23 -0.4(4) . . . . ?
C34 N22 C31 N20 86.2(4) . . . . ?
C34 N22 C38 O12 175.2(3) . . . . ?
C34 N22 C38 N24 -3.0(4) . . . . ?
C35 C34 C36 N23 -123.6(3) . . . . ?
C35 C34 C36 N24 119.1(3) . . . . ?
C35 C34 C36 C37 -2.6(4) . . . . ?
C36 N23 C33 O6 175.4(3) . . . . ?
C36 N23 C33 N21 -1.3(4) . . . . ?
C36 N23 C39 N1 83.6(4) . . . . ?
C36 N24 C38 O12 -177.0(3) . . . . ?
C36 N24 C38 N22 1.1(4) . . . . ?
C36 N24 C40 N2 -88.1(4) . . . . ?
C38 N22 C31 N20 -101.7(4) . . . . ?
C38 N22 C34 N21 112.2(3) . . . . ?
C38 N22 C34 C35 -121.0(3) . . . . ?
C38 N22 C34 C36 3.4(4) . . . . ?
C38 N24 C36 N23 -108.5(3) . . . . ?
C38 N24 C36 C34 0.9(4) . . . . ?
C38 N24 C36 C37 124.7(3) . . . . ?
C38 N24 C40 N2 98.1(4) . . . . ?
C39 N1 C1 O1 -15.5(5) . . . . ?
C39 N1 C1 N3 163.3(3) . . . . ?
C39 N1 C2 N2 82.3(4) . . . . ?
C39 N1 C2 C3 -166.7(3) . . . . ?
C39 N23 C33 O6 -0.7(5) . . . . ?
C39 N23 C33 N21 -177.5(3) . . . . ?
C39 N23 C36 N24 -72.2(4) . . . . ?
C39 N23 C36 C34 178.2(3) . . . . ?
C39 N23 C36 C37 54.9(4) . . . . ?
C40 N2 C2 N1 -77.6(4) . . . . ?
C40 N2 C2 C3 171.6(3) . . . . ?
C40 N2 C4 O7 3.3(6) . . . . ?
C40 N2 C4 N4 -176.9(3) . . . . ?
C40 N24 C36 N23 77.2(4) . . . . ?
C40 N24 C36 C34 -173.3(3) . . . . ?
C40 N24 C36 C37 -49.6(4) . . . . ?
C40 N24 C38 O12 -2.4(5) . . . . ?
C40 N24 C38 N22 175.7(3) . . . . ?
O13 C41 C42 N25 0.4(10) . . . . ?
O14 C41 C42 N25 179.4(6) . . . . ?

loop_
_smtbx_masks_void_nr
_smtbx_masks_void_average_x
_smtbx_masks_void_average_y
_smtbx_masks_void_average_z
_smtbx_masks_void_volume
_smtbx_masks_void_count_electrons
_smtbx_masks_void_content
1 -0.304 -0.600 0.038 950.5 320.8 '32 H2O'
